data_1539344
loop_
_publ_author_name
'Thiele, G.'
'Brodersen, K.'
'Holle, B.'
'Kruse, E.'

_publ_section_title
;
 Die Kristallstruktur des beta-Palladium(II)-jodids
;
_journal_name_full 'Chemische Berichte'
_journal_page_first 2771
_journal_page_last 2775
_journal_volume 101
_journal_year 1968
_chemical_formula_sum 'I2 Pd'
_chemical_name_systematic 'Pd I2'
_space_group_IT_number 14
_symmetry_space_group_name_Hall '-P 2ybc'
_symmetry_space_group_name_H-M 'P 1 21/c 1'
_cell_angle_alpha 90
_cell_angle_beta 103.5
_cell_angle_gamma 90
_cell_formula_units_Z 4
_cell_length_a 6.69
_cell_length_b 8.6
_cell_length_c 6.87
_cell_volume 384.338
_citation_journal_id_ASTM CHBEAM
_cod_data_source_file Thiele_CHBEAM_1968_639.cif
_cod_data_source_block I2Pd1
_cod_original_cell_volume 384.3376
_cod_original_formula_sum 'I2 Pd1'
_cod_database_code 1539344

loop_
_symmetry_equiv_pos_as_xyz
x,y,z
-x,y+1/2,-z+1/2
-x,-y,-z
x,-y-1/2,z-1/2

loop_
_atom_site_label
_atom_site_type_symbol
_atom_site_fract_x
_atom_site_fract_y
_atom_site_fract_z
_atom_site_occupancy
_atom_site_U_iso_or_equiv
I1 I-1 0.017 0.085 0.269 1 0.0
I2 I-1 0.54 0.332 0.263 1 0.0
Pd1 Pd+2 0.236 0.628 -0.003 1 0.0
